data_4315863
loop_
_publ_author_name
'Vaidyanathan Mathrubootham'
'Jason Thomas'
'Richard Staples'
'John McCraken'
'Jason Shearer'
'Eric L. Hegg'

_publ_contact_author_address
;Deparment of Biochemistry and Molecular biology
Michaigan State University
East Lansing, MI 48824
;
_publ_contact_author_email erichegg@msu.edu
_publ_contact_author_name 'Eric. L. Hegg'
_publ_contact_author_phone '(517) 353-7120'
_publ_section_title
;
 Bisamidate and Mixed Amine/Amidate NiN2S2 Complexes as Models for
 Nickel-Containing Acetyl Coenzyme A Synthase and Superoxide Dismutase: An
 Experimental and Computational Study
;
_journal_name_full 'Inorganic Chemistry'
_journal_page_first 5393
_journal_page_last 5406
_journal_paper_doi 10.1021/ic9023053
_journal_volume 49
_journal_year 2010
_chemical_formula_sum 'C22 H52 N4 Ni O4 S2'
_chemical_formula_weight 559.51
_space_group_IT_number 33
_symmetry_cell_setting orthorhombic
_symmetry_Int_Tables_number 33
_symmetry_space_group_name_Hall 'P 2c -2n'
_symmetry_space_group_name_H-M 'P n a 21'
_atom_sites_solution_hydrogens geom
_atom_sites_solution_primary direct
_atom_sites_solution_secondary difmap
_audit_creation_method SHELXL-97
_cell_angle_alpha 90.00
_cell_angle_beta 90.00
_cell_angle_gamma 90.00
_cell_formula_units_Z 4
_cell_length_a 14.3804(4)
_cell_length_b 13.8008(4)
_cell_length_c 14.2473(3)
_cell_measurement_reflns_used 9932
_cell_measurement_temperature 173(2)
_cell_measurement_theta_max 25.34
_cell_measurement_theta_min 2.50
_cell_volume 2827.53(13)
_computing_cell_refinement 'APEX2 (BRUKER, V2.1-0, 2006)'
_computing_data_collection 'COSMO (BRUKER, V1.56, 2006)'
_computing_data_reduction 'SAINT (BRUKER, V7.34A, 2006)'
_computing_molecular_graphics 'SHELXTL (BRUKER, 2000, V6.14)'
_computing_publication_material 'XCIF (Sheldrick and BRUKER, V6.14, 2001,)'
_computing_structure_refinement 'BRUKER, SHELXL-97, V6.14)'
_computing_structure_solution 'BRUKER, SHELXS-90, V6.14)'
_diffrn_ambient_temperature 173(2)
_diffrn_detector_area_resol_mean 836.6
_diffrn_measured_fraction_theta_full 0.997
_diffrn_measured_fraction_theta_max 0.995
_diffrn_measurement_device_type 'Bruker APEX-II CCD'
_diffrn_measurement_method '\w,and/f 0.5 deg'
_diffrn_radiation_monochromator graphite
_diffrn_radiation_probe x-ray
_diffrn_radiation_type MoK\a
_diffrn_radiation_wavelength 0.71073
_diffrn_reflns_av_R_equivalents 0.0608
_diffrn_reflns_av_sigmaI/netI 0.0553
_diffrn_reflns_limit_h_max 17
_diffrn_reflns_limit_h_min -17
_diffrn_reflns_limit_k_max 16
_diffrn_reflns_limit_k_min -16
_diffrn_reflns_limit_l_max 17
_diffrn_reflns_limit_l_min -17
_diffrn_reflns_number 15683
_diffrn_reflns_theta_full 25.00
_diffrn_reflns_theta_max 25.34
_diffrn_reflns_theta_min 2.05
_diffrn_source 'fine-focus sealed tube'
_exptl_absorpt_coefficient_mu 0.867
_exptl_absorpt_correction_T_max 0.7452
_exptl_absorpt_correction_T_min 0.4997
_exptl_absorpt_correction_type multi-scan
_exptl_absorpt_process_details SADABS
_exptl_crystal_colour red
_exptl_crystal_density_diffrn 1.314
_exptl_crystal_density_method 'not measured'
_exptl_crystal_description block
_exptl_crystal_F_000 1216
_exptl_crystal_size_max 0.363
_exptl_crystal_size_mid 0.332
_exptl_crystal_size_min 0.233
_refine_diff_density_max 0.984
_refine_diff_density_min -0.260
_refine_diff_density_rms 0.059
_refine_ls_abs_structure_details 'Flack H D (1983), Acta Cryst. A39, 876-881'
_refine_ls_abs_structure_Flack 0.456(12)
_refine_ls_extinction_method none
_refine_ls_goodness_of_fit_ref 0.992
_refine_ls_hydrogen_treatment constr
_refine_ls_matrix_type full
_refine_ls_number_parameters 307
_refine_ls_number_reflns 5042
_refine_ls_number_restraints 1
_refine_ls_restrained_S_all 0.992
_refine_ls_R_factor_all 0.0424
_refine_ls_R_factor_gt 0.0370
_refine_ls_shift/su_max 0.001
_refine_ls_shift/su_mean 0.000
_refine_ls_structure_factor_coef Fsqd
_refine_ls_weighting_details 'calc w=1/[\s^2^(Fo^2^)+(0.0466P)^2^+0.0000P] where P=(Fo^2^+2Fc^2^)/3'
_refine_ls_weighting_scheme calc
_refine_ls_wR_factor_gt 0.0868
_refine_ls_wR_factor_ref 0.0892
_reflns_number_gt 4464
_reflns_number_total 5042
_reflns_threshold_expression >2sigma(I)
_cod_data_source_file ic9023053_si_002_2.cif
_cod_data_source_block elh207
_cod_depositor_comments
;
The following automatic conversions were performed:

'_exptl_absorpt_correction_type' value 'Multi-scan' changed to
'multi-scan' according to the built-in table from CIF Core dictionary
named 'cif_core.dic' version 2.4.1 from 2010-06-29.

Automatic conversion script
Id: cif_fix_values 1646 2011-03-28 12:23:43Z adriana 
;
_cod_database_code 4315863

loop_
_symmetry_equiv_pos_as_xyz
'x, y, z'
'-x, -y, z+1/2'
'-x+1/2, y+1/2, z+1/2'
'x+1/2, -y+1/2, z'

loop_
_atom_site_label
_atom_site_type_symbol
_atom_site_fract_x
_atom_site_fract_y
_atom_site_fract_z
_atom_site_U_iso_or_equiv
_atom_site_adp_type
_atom_site_occupancy
_atom_site_symmetry_multiplicity
_atom_site_calc_flag
_atom_site_refinement_flags
_atom_site_disorder_assembly
_atom_site_disorder_group
Ni1 Ni 0.77679(3) 0.52792(3) 0.00274(3) 0.02436(12) Uani 1 1 d . . .
S1 S 0.76189(7) 0.68299(6) -0.02565(7) 0.0375(2) Uani 1 1 d . . .
S2 S 0.78695(6) 0.47658(6) -0.14169(6) 0.0322(2) Uani 1 1 d . . .
O1 O 0.78952(14) 0.23605(14) 0.01456(17) 0.0322(5) Uani 1 1 d . . .
O2 O 0.76574(18) 0.48680(16) 0.27879(17) 0.0337(6) Uani 1 1 d . . .
N1 N 0.78648(18) 0.39967(18) 0.04108(18) 0.0242(6) Uani 1 1 d . . .
N2 N 0.77270(18) 0.5560(2) 0.13132(19) 0.0269(6) Uani 1 1 d . . .
C1 C 0.7880(2) 0.3231(2) -0.0133(2) 0.0275(8) Uani 1 1 d . . .
C2 C 0.7860(3) 0.3482(3) -0.1172(2) 0.0336(9) Uani 1 1 d . . .
H2A H 0.7294 0.3196 -0.1455 0.040 Uiso 1 1 calc R . .
H2B H 0.8405 0.3181 -0.1480 0.040 Uiso 1 1 calc R . .
C3 C 0.7885(2) 0.3849(2) 0.1438(2) 0.0257(8) Uani 1 1 d . . .
H3A H 0.8486 0.3557 0.1626 0.031 Uiso 1 1 calc R . .
H3B H 0.7380 0.3404 0.1628 0.031 Uiso 1 1 calc R . .
C4 C 0.7762(2) 0.4823(2) 0.1919(2) 0.0216(7) Uani 1 1 d . . .
C5 C 0.7598(2) 0.6545(2) 0.1648(3) 0.0336(8) Uani 1 1 d . . .
H5A H 0.7934 0.6639 0.2247 0.040 Uiso 1 1 calc R . .
H5B H 0.6929 0.6674 0.1757 0.040 Uiso 1 1 calc R . .
C6 C 0.7969(2) 0.7217(2) 0.0918(2) 0.0330(8) Uani 1 1 d . . .
H6A H 0.8656 0.7234 0.0957 0.040 Uiso 1 1 calc R . .
H6B H 0.7734 0.7880 0.1037 0.040 Uiso 1 1 calc R . .
N3 N 0.92222(18) 0.49950(18) 0.53533(17) 0.0237(6) Uani 1 1 d . . .
C7 C 0.8444(2) 0.5472(2) 0.5912(2) 0.0353(9) Uani 1 1 d . . .
H7A H 0.8012 0.5791 0.5468 0.042 Uiso 1 1 calc R . .
H7B H 0.8091 0.4961 0.6245 0.042 Uiso 1 1 calc R . .
C8 C 0.8769(3) 0.6215(2) 0.6623(3) 0.0466(10) Uani 1 1 d . . .
H8A H 0.9106 0.5888 0.7130 0.070 Uiso 1 1 calc R . .
H8B H 0.8229 0.6555 0.6884 0.070 Uiso 1 1 calc R . .
H8C H 0.9181 0.6683 0.6316 0.070 Uiso 1 1 calc R . .
C9 C 0.8764(3) 0.4271(2) 0.4706(2) 0.0386(9) Uani 1 1 d . . .
H9A H 0.8299 0.4617 0.4318 0.046 Uiso 1 1 calc R . .
H9B H 0.8425 0.3792 0.5093 0.046 Uiso 1 1 calc R . .
C10 C 0.9423(3) 0.3729(3) 0.4055(3) 0.0545(12) Uani 1 1 d . . .
H10A H 0.9715 0.4188 0.3620 0.082 Uiso 1 1 calc R . .
H10B H 0.9073 0.3243 0.3697 0.082 Uiso 1 1 calc R . .
H10C H 0.9905 0.3405 0.4427 0.082 Uiso 1 1 calc R . .
C11 C 0.9773(2) 0.5738(2) 0.4792(2) 0.0311(8) Uani 1 1 d . . .
H11A H 1.0046 0.6213 0.5233 0.037 Uiso 1 1 calc R . .
H11B H 1.0293 0.5402 0.4473 0.037 Uiso 1 1 calc R . .
C12 C 0.9212(3) 0.6276(2) 0.4067(2) 0.0395(9) Uani 1 1 d . . .
H12A H 0.8965 0.5816 0.3606 0.059 Uiso 1 1 calc R . .
H12B H 0.9610 0.6750 0.3749 0.059 Uiso 1 1 calc R . .
H12C H 0.8695 0.6613 0.4375 0.059 Uiso 1 1 calc R . .
C13 C 0.9909(3) 0.4504(3) 0.5991(2) 0.0373(9) Uani 1 1 d . . .
H13A H 1.0209 0.5002 0.6389 0.045 Uiso 1 1 calc R . .
H13B H 1.0401 0.4203 0.5601 0.045 Uiso 1 1 calc R . .
C14 C 0.9485(3) 0.3725(3) 0.6627(3) 0.0472(10) Uani 1 1 d . . .
H14A H 0.8989 0.4013 0.7009 0.071 Uiso 1 1 calc R . .
H14B H 0.9968 0.3461 0.7040 0.071 Uiso 1 1 calc R . .
H14C H 0.9226 0.3204 0.6240 0.071 Uiso 1 1 calc R . .
N4 N 0.97169(17) 0.02302(16) 0.14652(17) 0.0200(5) Uani 1 1 d . . .
C15 C 0.9361(2) -0.0396(2) 0.0657(2) 0.0255(7) Uani 1 1 d . . .
H15A H 0.8837 -0.0795 0.0890 0.031 Uiso 1 1 calc R . .
H15B H 0.9113 0.0036 0.0161 0.031 Uiso 1 1 calc R . .
C16 C 1.0072(3) -0.1059(3) 0.0222(2) 0.0428(10) Uani 1 1 d . . .
H16A H 1.0601 -0.0675 -0.0003 0.064 Uiso 1 1 calc R . .
H16B H 0.9791 -0.1407 -0.0306 0.064 Uiso 1 1 calc R . .
H16C H 1.0288 -0.1526 0.0693 0.064 Uiso 1 1 calc R . .
C17 C 0.8892(2) 0.0812(2) 0.1808(2) 0.0262(7) Uani 1 1 d . . .
H17A H 0.8640 0.1183 0.1271 0.031 Uiso 1 1 calc R . .
H17B H 0.8403 0.0353 0.2012 0.031 Uiso 1 1 calc R . .
C18 C 0.9077(3) 0.1509(2) 0.2602(2) 0.0415(9) Uani 1 1 d . . .
H18A H 0.9296 0.1150 0.3152 0.062 Uiso 1 1 calc R . .
H18B H 0.8502 0.1854 0.2760 0.062 Uiso 1 1 calc R . .
H18C H 0.9553 0.1977 0.2409 0.062 Uiso 1 1 calc R . .
C19 C 1.0505(2) 0.0879(2) 0.1136(2) 0.0270(7) Uani 1 1 d . . .
H19A H 1.0715 0.1277 0.1674 0.032 Uiso 1 1 calc R . .
H19B H 1.1033 0.0464 0.0944 0.032 Uiso 1 1 calc R . .
C20 C 1.0268(2) 0.1548(2) 0.0332(2) 0.0373(9) Uani 1 1 d . . .
H20A H 1.0027 0.1168 -0.0195 0.056 Uiso 1 1 calc R . .
H20B H 1.0829 0.1897 0.0135 0.056 Uiso 1 1 calc R . .
H20C H 0.9795 0.2014 0.0536 0.056 Uiso 1 1 calc R . .
C21 C 1.0121(2) -0.0378(2) 0.2248(2) 0.0287(7) Uani 1 1 d . . .
H21A H 1.0681 -0.0712 0.2006 0.034 Uiso 1 1 calc R . .
H21B H 1.0324 0.0061 0.2758 0.034 Uiso 1 1 calc R . .
C22 C 0.9478(3) -0.1128(2) 0.2660(2) 0.0367(9) Uani 1 1 d . . .
H22A H 0.8924 -0.0808 0.2914 0.055 Uiso 1 1 calc R . .
H22B H 0.9799 -0.1476 0.3164 0.055 Uiso 1 1 calc R . .
H22C H 0.9292 -0.1587 0.2170 0.055 Uiso 1 1 calc R . .
O1S O 0.86221(19) 0.8362(2) 0.82917(18) 0.0557(8) Uani 1 1 d . . .
H2S H 0.8222 0.8810 0.8225 0.084 Uiso 1 1 d R . .
H1S H 0.8315 0.7846 0.8395 0.084 Uiso 1 1 d R . .
O2S O 0.14832(18) 0.90303(18) 0.39111(17) 0.0439(7) Uani 1 1 d . . .
H4S H 0.1744 0.8567 0.4203 0.066 Uiso 1 1 d R . .
H3S H 0.1863 0.9318 0.3549 0.066 Uiso 1 1 d R . .

loop_
_atom_site_aniso_label
_atom_site_aniso_U_11
_atom_site_aniso_U_22
_atom_site_aniso_U_33
_atom_site_aniso_U_23
_atom_site_aniso_U_13
_atom_site_aniso_U_12
Ni1 0.0252(2) 0.02002(19) 0.0278(2) 0.00353(18) -0.0006(2) -0.00131(16)
S1 0.0485(5) 0.0248(4) 0.0392(6) 0.0081(4) -0.0055(4) -0.0036(4)
S2 0.0405(6) 0.0316(5) 0.0245(5) 0.0058(4) -0.0018(4) -0.0007(4)
O1 0.0434(13) 0.0201(10) 0.0331(14) -0.0036(11) 0.0004(12) 0.0028(9)
O2 0.0448(16) 0.0314(13) 0.0251(13) -0.0040(10) -0.0004(11) 0.0021(11)
N1 0.0246(15) 0.0244(15) 0.0237(14) 0.0016(10) -0.0005(11) 0.0016(11)
N2 0.0280(15) 0.0263(15) 0.0263(15) 0.0003(12) -0.0039(12) -0.0019(12)
C1 0.0253(16) 0.0251(16) 0.032(2) -0.0007(14) 0.0006(16) -0.0013(13)
C2 0.040(2) 0.038(2) 0.0226(19) 0.0048(15) -0.0032(15) 0.0026(17)
C3 0.0277(19) 0.0279(19) 0.0215(17) 0.0016(13) 0.0008(15) -0.0003(14)
C4 0.0205(18) 0.0191(17) 0.0252(18) -0.0001(12) 0.0028(14) -0.0011(13)
C5 0.037(2) 0.0214(17) 0.042(2) -0.0041(14) -0.0037(16) 0.0009(16)
C6 0.0317(17) 0.0277(18) 0.040(2) -0.0017(15) -0.0055(16) 0.0050(16)
N3 0.0188(13) 0.0262(13) 0.0261(13) 0.0002(10) 0.0012(11) 0.0016(12)
C7 0.031(2) 0.0365(19) 0.039(2) 0.0084(15) 0.0098(16) 0.0057(17)
C8 0.068(3) 0.030(2) 0.042(2) -0.0022(15) 0.015(2) 0.0012(19)
C9 0.048(2) 0.0313(18) 0.0363(19) -0.0008(15) -0.0055(17) -0.0065(17)
C10 0.088(4) 0.036(2) 0.040(2) -0.0128(18) 0.007(2) 0.001(2)
C11 0.0302(17) 0.0315(17) 0.032(2) 0.0027(14) 0.0056(15) -0.0047(15)
C12 0.059(3) 0.0328(19) 0.0268(18) 0.0067(15) 0.0013(18) -0.0023(18)
C13 0.032(2) 0.042(2) 0.037(2) -0.0006(16) -0.0038(17) 0.0102(17)
C14 0.061(3) 0.047(2) 0.033(2) 0.0099(17) 0.0051(19) 0.021(2)
N4 0.0191(13) 0.0217(13) 0.0193(13) 0.0023(10) -0.0019(11) 0.0017(11)
C15 0.0272(18) 0.0270(16) 0.0222(16) -0.0027(13) -0.0058(15) -0.0082(14)
C16 0.045(2) 0.045(2) 0.038(2) -0.0139(17) 0.0025(18) 0.0036(17)
C17 0.0209(16) 0.0291(17) 0.0286(17) 0.0038(13) 0.0020(14) 0.0044(15)
C18 0.041(2) 0.041(2) 0.043(2) -0.0130(17) -0.0017(19) 0.0060(18)
C19 0.0193(16) 0.0314(17) 0.0303(18) -0.0016(14) 0.0001(14) -0.0059(15)
C20 0.0346(19) 0.038(2) 0.040(2) 0.0109(15) -0.0037(16) -0.0164(17)
C21 0.0282(18) 0.0324(17) 0.0255(16) 0.0032(14) -0.0063(15) 0.0077(15)
C22 0.045(2) 0.0338(19) 0.0317(19) 0.0106(15) -0.0058(17) 0.0009(17)
O1S 0.0505(18) 0.0574(17) 0.0592(18) 0.0203(13) 0.0064(14) 0.0001(14)
O2S 0.0420(16) 0.0456(14) 0.0443(15) 0.0153(11) 0.0115(13) 0.0141(13)

loop_
_atom_type_symbol
_atom_type_description
_atom_type_scat_dispersion_real
_atom_type_scat_dispersion_imag
_atom_type_scat_source
C C 0.0033 0.0016 'International Tables Vol C Tables 4.2.6.8 and 6.1.1.4'
H H 0.0000 0.0000 'International Tables Vol C Tables 4.2.6.8 and 6.1.1.4'
N N 0.0061 0.0033 'International Tables Vol C Tables 4.2.6.8 and 6.1.1.4'
O O 0.0106 0.0060 'International Tables Vol C Tables 4.2.6.8 and 6.1.1.4'
S S 0.1246 0.1234 'International Tables Vol C Tables 4.2.6.8 and 6.1.1.4'
Ni Ni 0.3393 1.1124 'International Tables Vol C Tables 4.2.6.8 and 6.1.1.4'

loop_
_geom_angle_atom_site_label_1
_geom_angle_atom_site_label_2
_geom_angle_atom_site_label_3
_geom_angle
_geom_angle_site_symmetry_1
_geom_angle_site_symmetry_3
_geom_angle_publ_flag
N1 Ni1 N2 84.96(12) . . ?
N1 Ni1 S2 87.87(8) . . ?
N2 Ni1 S2 172.68(9) . . ?
N1 Ni1 S1 173.44(9) . . ?
N2 Ni1 S1 88.57(9) . . ?
S2 Ni1 S1 98.62(4) . . ?
C6 S1 Ni1 95.15(11) . . ?
C2 S2 Ni1 97.83(12) . . ?
C1 N1 C3 118.3(3) . . ?
C1 N1 Ni1 126.6(2) . . ?
C3 N1 Ni1 115.1(2) . . ?
C4 N2 C5 120.4(3) . . ?
C4 N2 Ni1 118.2(2) . . ?
C5 N2 Ni1 121.3(2) . . ?
O1 C1 N1 125.4(3) . . ?
O1 C1 C2 121.5(3) . . ?
N1 C1 C2 113.0(3) . . ?
C1 C2 S2 114.3(2) . . ?
C1 C2 H2A 108.7 . . ?
S2 C2 H2A 108.7 . . ?
C1 C2 H2B 108.7 . . ?
S2 C2 H2B 108.7 . . ?
H2A C2 H2B 107.6 . . ?
N1 C3 C4 108.8(3) . . ?
N1 C3 H3A 109.9 . . ?
C4 C3 H3A 109.9 . . ?
N1 C3 H3B 109.9 . . ?
C4 C3 H3B 109.9 . . ?
H3A C3 H3B 108.3 . . ?
O2 C4 N2 126.7(3) . . ?
O2 C4 C3 120.4(3) . . ?
N2 C4 C3 112.8(3) . . ?
N2 C5 C6 107.9(3) . . ?
N2 C5 H5A 110.1 . . ?
C6 C5 H5A 110.1 . . ?
N2 C5 H5B 110.1 . . ?
C6 C5 H5B 110.1 . . ?
H5A C5 H5B 108.4 . . ?
C5 C6 S1 111.0(2) . . ?
C5 C6 H6A 109.4 . . ?
S1 C6 H6A 109.4 . . ?
C5 C6 H6B 109.4 . . ?
S1 C6 H6B 109.4 . . ?
H6A C6 H6B 108.0 . . ?
C13 N3 C9 111.0(2) . . ?
C13 N3 C11 106.2(2) . . ?
C9 N3 C11 110.6(2) . . ?
C13 N3 C7 111.2(3) . . ?
C9 N3 C7 106.5(3) . . ?
C11 N3 C7 111.5(2) . . ?
C8 C7 N3 114.5(3) . . ?
C8 C7 H7A 108.6 . . ?
N3 C7 H7A 108.6 . . ?
C8 C7 H7B 108.6 . . ?
N3 C7 H7B 108.6 . . ?
H7A C7 H7B 107.6 . . ?
C7 C8 H8A 109.5 . . ?
C7 C8 H8B 109.5 . . ?
H8A C8 H8B 109.5 . . ?
C7 C8 H8C 109.5 . . ?
H8A C8 H8C 109.5 . . ?
H8B C8 H8C 109.5 . . ?
N3 C9 C10 115.2(3) . . ?
N3 C9 H9A 108.5 . . ?
C10 C9 H9A 108.5 . . ?
N3 C9 H9B 108.5 . . ?
C10 C9 H9B 108.5 . . ?
H9A C9 H9B 107.5 . . ?
C9 C10 H10A 109.5 . . ?
C9 C10 H10B 109.5 . . ?
H10A C10 H10B 109.5 . . ?
C9 C10 H10C 109.5 . . ?
H10A C10 H10C 109.5 . . ?
H10B C10 H10C 109.5 . . ?
C12 C11 N3 114.4(3) . . ?
C12 C11 H11A 108.7 . . ?
N3 C11 H11A 108.7 . . ?
C12 C11 H11B 108.7 . . ?
N3 C11 H11B 108.7 . . ?
H11A C11 H11B 107.6 . . ?
C11 C12 H12A 109.5 . . ?
C11 C12 H12B 109.5 . . ?
H12A C12 H12B 109.5 . . ?
C11 C12 H12C 109.5 . . ?
H12A C12 H12C 109.5 . . ?
H12B C12 H12C 109.5 . . ?
N3 C13 C14 114.3(3) . . ?
N3 C13 H13A 108.7 . . ?
C14 C13 H13A 108.7 . . ?
N3 C13 H13B 108.7 . . ?
C14 C13 H13B 108.7 . . ?
H13A C13 H13B 107.6 . . ?
C13 C14 H14A 109.5 . . ?
C13 C14 H14B 109.5 . . ?
H14A C14 H14B 109.5 . . ?
C13 C14 H14C 109.5 . . ?
H14A C14 H14C 109.5 . . ?
H14B C14 H14C 109.5 . . ?
C21 N4 C17 111.0(2) . . ?
C21 N4 C19 105.6(2) . . ?
C17 N4 C19 111.8(2) . . ?
C21 N4 C15 111.7(2) . . ?
C17 N4 C15 106.3(2) . . ?
C19 N4 C15 110.6(2) . . ?
C16 C15 N4 115.2(3) . . ?
C16 C15 H15A 108.5 . . ?
N4 C15 H15A 108.5 . . ?
C16 C15 H15B 108.5 . . ?
N4 C15 H15B 108.5 . . ?
H15A C15 H15B 107.5 . . ?
C15 C16 H16A 109.5 . . ?
C15 C16 H16B 109.5 . . ?
H16A C16 H16B 109.5 . . ?
C15 C16 H16C 109.5 . . ?
H16A C16 H16C 109.5 . . ?
H16B C16 H16C 109.5 . . ?
C18 C17 N4 116.2(3) . . ?
C18 C17 H17A 108.2 . . ?
N4 C17 H17A 108.2 . . ?
C18 C17 H17B 108.2 . . ?
N4 C17 H17B 108.2 . . ?
H17A C17 H17B 107.4 . . ?
C17 C18 H18A 109.5 . . ?
C17 C18 H18B 109.5 . . ?
H18A C18 H18B 109.5 . . ?
C17 C18 H18C 109.5 . . ?
H18A C18 H18C 109.5 . . ?
H18B C18 H18C 109.5 . . ?
C20 C19 N4 115.3(3) . . ?
C20 C19 H19A 108.5 . . ?
N4 C19 H19A 108.5 . . ?
C20 C19 H19B 108.5 . . ?
N4 C19 H19B 108.5 . . ?
H19A C19 H19B 107.5 . . ?
C19 C20 H20A 109.5 . . ?
C19 C20 H20B 109.5 . . ?
H20A C20 H20B 109.5 . . ?
C19 C20 H20C 109.5 . . ?
H20A C20 H20C 109.5 . . ?
H20B C20 H20C 109.5 . . ?
C22 C21 N4 115.6(3) . . ?
C22 C21 H21A 108.4 . . ?
N4 C21 H21A 108.4 . . ?
C22 C21 H21B 108.4 . . ?
N4 C21 H21B 108.4 . . ?
H21A C21 H21B 107.4 . . ?
C21 C22 H22A 109.5 . . ?
C21 C22 H22B 109.5 . . ?
H22A C22 H22B 109.5 . . ?
C21 C22 H22C 109.5 . . ?
H22A C22 H22C 109.5 . . ?
H22B C22 H22C 109.5 . . ?
H2S O1S H1S 106.1 . . ?
H4S O2S H3S 111.3 . . ?

loop_
_geom_bond_atom_site_label_1
_geom_bond_atom_site_label_2
_geom_bond_distance
_geom_bond_site_symmetry_2
_geom_bond_publ_flag
Ni1 N1 1.858(3) . ?
Ni1 N2 1.874(3) . ?
Ni1 S2 2.1812(10) . ?
Ni1 S1 2.1886(9) . ?
S1 C6 1.828(3) . ?
S2 C2 1.805(4) . ?
O1 C1 1.265(4) . ?
O2 C4 1.249(4) . ?
N1 C1 1.311(4) . ?
N1 C3 1.478(4) . ?
N2 C4 1.335(4) . ?
N2 C5 1.452(4) . ?
C1 C2 1.521(4) . ?
C2 H2A 0.9900 . ?
C2 H2B 0.9900 . ?
C3 C4 1.518(4) . ?
C3 H3A 0.9900 . ?
C3 H3B 0.9900 . ?
C5 C6 1.492(5) . ?
C5 H5A 0.9900 . ?
C5 H5B 0.9900 . ?
C6 H6A 0.9900 . ?
C6 H6B 0.9900 . ?
N3 C13 1.503(4) . ?
N3 C9 1.511(4) . ?
N3 C11 1.522(4) . ?
N3 C7 1.523(4) . ?
C7 C8 1.516(5) . ?
C7 H7A 0.9900 . ?
C7 H7B 0.9900 . ?
C8 H8A 0.9800 . ?
C8 H8B 0.9800 . ?
C8 H8C 0.9800 . ?
C9 C10 1.523(5) . ?
C9 H9A 0.9900 . ?
C9 H9B 0.9900 . ?
C10 H10A 0.9800 . ?
C10 H10B 0.9800 . ?
C10 H10C 0.9800 . ?
C11 C12 1.507(4) . ?
C11 H11A 0.9900 . ?
C11 H11B 0.9900 . ?
C12 H12A 0.9800 . ?
C12 H12B 0.9800 . ?
C12 H12C 0.9800 . ?
C13 C14 1.533(5) . ?
C13 H13A 0.9900 . ?
C13 H13B 0.9900 . ?
C14 H14A 0.9800 . ?
C14 H14B 0.9800 . ?
C14 H14C 0.9800 . ?
N4 C21 1.511(4) . ?
N4 C17 1.513(4) . ?
N4 C19 1.518(4) . ?
N4 C15 1.529(4) . ?
C15 C16 1.506(4) . ?
C15 H15A 0.9900 . ?
C15 H15B 0.9900 . ?
C16 H16A 0.9800 . ?
C16 H16B 0.9800 . ?
C16 H16C 0.9800 . ?
C17 C18 1.510(4) . ?
C17 H17A 0.9900 . ?
C17 H17B 0.9900 . ?
C18 H18A 0.9800 . ?
C18 H18B 0.9800 . ?
C18 H18C 0.9800 . ?
C19 C20 1.510(4) . ?
C19 H19A 0.9900 . ?
C19 H19B 0.9900 . ?
C20 H20A 0.9800 . ?
C20 H20B 0.9800 . ?
C20 H20C 0.9800 . ?
C21 C22 1.507(4) . ?
C21 H21A 0.9900 . ?
C21 H21B 0.9900 . ?
C22 H22A 0.9800 . ?
C22 H22B 0.9800 . ?
C22 H22C 0.9800 . ?
O1S H2S 0.8500 . ?
O1S H1S 0.8500 . ?
O2S H4S 0.8500 . ?
O2S H3S 0.8500 . ?

loop_
_geom_hbond_atom_site_label_D
_geom_hbond_atom_site_label_H
_geom_hbond_atom_site_label_A
_geom_hbond_distance_DH
_geom_hbond_distance_HA
_geom_hbond_distance_DA
_geom_hbond_angle_DHA
_geom_hbond_site_symmetry_A
O1S H2S O2 0.85 2.03 2.867(4) 168.4 3_655
O1S H1S S1 0.85 2.58 3.291(3) 141.7 1_556
O2S H4S O1 0.85 1.93 2.753(3) 163.6 2_665
O2S H3S O2 0.85 1.93 2.779(3) 172.3 4_465

loop_
_geom_torsion_atom_site_label_1
_geom_torsion_atom_site_label_2
_geom_torsion_atom_site_label_3
_geom_torsion_atom_site_label_4
_geom_torsion
_geom_torsion_site_symmetry_1
_geom_torsion_site_symmetry_2
_geom_torsion_site_symmetry_3
_geom_torsion_site_symmetry_4
_geom_torsion_publ_flag
N1 Ni1 S1 C6 27.9(8) . . . . ?
N2 Ni1 S1 C6 18.33(14) . . . . ?
S2 Ni1 S1 C6 -160.29(12) . . . . ?
N1 Ni1 S2 C2 5.16(15) . . . . ?
N2 Ni1 S2 C2 17.0(7) . . . . ?
S1 Ni1 S2 C2 -173.91(13) . . . . ?
N2 Ni1 N1 C1 175.8(3) . . . . ?
S2 Ni1 N1 C1 -5.7(3) . . . . ?
S1 Ni1 N1 C1 166.2(6) . . . . ?
N2 Ni1 N1 C3 -1.4(2) . . . . ?
S2 Ni1 N1 C3 177.1(2) . . . . ?
S1 Ni1 N1 C3 -11.1(9) . . . . ?
N1 Ni1 N2 C4 -1.1(2) . . . . ?
S2 Ni1 N2 C4 -13.0(9) . . . . ?
S1 Ni1 N2 C4 177.8(2) . . . . ?
N1 Ni1 N2 C5 -177.0(3) . . . . ?
S2 Ni1 N2 C5 171.1(5) . . . . ?
S1 Ni1 N2 C5 1.9(2) . . . . ?
C3 N1 C1 O1 1.3(5) . . . . ?
Ni1 N1 C1 O1 -175.9(2) . . . . ?
C3 N1 C1 C2 -179.8(3) . . . . ?
Ni1 N1 C1 C2 3.1(4) . . . . ?
O1 C1 C2 S2 -178.5(2) . . . . ?
N1 C1 C2 S2 2.5(4) . . . . ?
Ni1 S2 C2 C1 -5.3(3) . . . . ?
C1 N1 C3 C4 -174.2(3) . . . . ?
Ni1 N1 C3 C4 3.3(3) . . . . ?
C5 N2 C4 O2 2.9(5) . . . . ?
Ni1 N2 C4 O2 -173.0(3) . . . . ?
C5 N2 C4 C3 179.1(3) . . . . ?
Ni1 N2 C4 C3 3.2(4) . . . . ?
N1 C3 C4 O2 172.4(3) . . . . ?
N1 C3 C4 N2 -4.0(4) . . . . ?
C4 N2 C5 C6 157.0(3) . . . . ?
Ni1 N2 C5 C6 -27.2(4) . . . . ?
N2 C5 C6 S1 43.1(3) . . . . ?
Ni1 S1 C6 C5 -37.9(2) . . . . ?
C13 N3 C7 C8 57.8(4) . . . . ?
C9 N3 C7 C8 178.8(3) . . . . ?
C11 N3 C7 C8 -60.5(4) . . . . ?
C13 N3 C9 C10 -60.6(4) . . . . ?
C11 N3 C9 C10 56.9(4) . . . . ?
C7 N3 C9 C10 178.2(3) . . . . ?
C13 N3 C11 C12 176.9(3) . . . . ?
C9 N3 C11 C12 56.4(4) . . . . ?
C7 N3 C11 C12 -61.8(3) . . . . ?
C9 N3 C13 C14 -60.2(4) . . . . ?
C11 N3 C13 C14 179.6(3) . . . . ?
C7 N3 C13 C14 58.2(4) . . . . ?
C21 N4 C15 C16 -57.4(3) . . . . ?
C17 N4 C15 C16 -178.6(3) . . . . ?
C19 N4 C15 C16 59.9(3) . . . . ?
C21 N4 C17 C18 59.6(3) . . . . ?
C19 N4 C17 C18 -58.0(4) . . . . ?
C15 N4 C17 C18 -178.8(3) . . . . ?
C21 N4 C19 C20 178.8(3) . . . . ?
C17 N4 C19 C20 -60.4(4) . . . . ?
C15 N4 C19 C20 57.8(3) . . . . ?
C17 N4 C21 C22 61.8(3) . . . . ?
C19 N4 C21 C22 -176.8(3) . . . . ?
C15 N4 C21 C22 -56.6(3) . . . . ?
